data_7058561
loop_
_publ_author_name
'Torubaev, Yury V.'
'Dolgushin, Fedor M.'
'Skabitsky, Ivan V.'
'Popova, Alexandra E.'

_publ_section_title
;
 Isomorphic substitution in molecular crystals and geometry of hypervalent
 tellurium: comments inspired by a case study of RMeTeI2 and
 [RMe2Te]+I&#x2212; (R = Ph, Fc)
;
_journal_issue 31
_journal_name_full 'New Journal of Chemistry'
_journal_page_first 12225
_journal_paper_doi 10.1039/C9NJ02318F
_journal_volume 43
_journal_year 2019
_chemical_formula_sum 'C7 H8 I2 Te'
_chemical_formula_weight 473.53
_chemical_name_systematic Diiodo-methyl-phenyl-tellurium
_space_group_crystal_system monoclinic
_space_group_IT_number 14
_space_group_name_Hall '-P 2ybc'
_space_group_name_H-M_alt 'P 1 21/c 1'
_symmetry_space_group_name_Hall '-P 2ybc'
_symmetry_space_group_name_H-M 'P 1 21/c 1'
_atom_sites_solution_hydrogens geom
_atom_sites_solution_primary direct
_audit_creation_method SHELXL-2014/7
_audit_update_record
;
2019-05-01 deposited with the CCDC.    2019-07-02 downloaded from the CCDC.
;
_cell_angle_alpha 90
_cell_angle_beta 97.5430(10)
_cell_angle_gamma 90
_cell_formula_units_Z 8
_cell_length_a 12.2569(7)
_cell_length_b 18.8047(11)
_cell_length_c 9.8254(6)
_cell_measurement_reflns_used 7981
_cell_measurement_temperature 173(2)
_cell_measurement_theta_max 30.50
_cell_measurement_theta_min 2.35
_cell_volume 2245.0(2)
_computing_structure_refinement 'SHELXL-2014/7 (Sheldrick, 2014)'
_diffrn_ambient_temperature 173(2)
_diffrn_measured_fraction_theta_full 0.998
_diffrn_measured_fraction_theta_max 0.995
_diffrn_measurement_device_type 'Bruker APEX-II CCD'
_diffrn_measurement_method '\f and \w scans'
_diffrn_radiation_type MoK\a
_diffrn_radiation_wavelength 0.71073
_diffrn_reflns_av_R_equivalents 0.0265
_diffrn_reflns_av_unetI/netI 0.0270
_diffrn_reflns_Laue_measured_fraction_full 0.998
_diffrn_reflns_Laue_measured_fraction_max 0.995
_diffrn_reflns_limit_h_max 16
_diffrn_reflns_limit_h_min -15
_diffrn_reflns_limit_k_max 25
_diffrn_reflns_limit_k_min -24
_diffrn_reflns_limit_l_max 13
_diffrn_reflns_limit_l_min -13
_diffrn_reflns_number 18024
_diffrn_reflns_point_group_measured_fraction_full 0.998
_diffrn_reflns_point_group_measured_fraction_max 0.995
_diffrn_reflns_theta_full 25.242
_diffrn_reflns_theta_max 29.000
_diffrn_reflns_theta_min 2.355
_exptl_absorpt_coefficient_mu 8.091
_exptl_absorpt_correction_T_max 0.498
_exptl_absorpt_correction_T_min 0.178
_exptl_absorpt_correction_type multi-scan
_exptl_absorpt_process_details SADABS
_exptl_crystal_colour orange
_exptl_crystal_density_diffrn 2.802
_exptl_crystal_description prism
_exptl_crystal_F_000 1664
_exptl_crystal_size_max 0.300
_exptl_crystal_size_mid 0.150
_exptl_crystal_size_min 0.100
_refine_diff_density_max 1.453
_refine_diff_density_min -1.254
_refine_diff_density_rms 0.168
_refine_ls_extinction_method none
_refine_ls_goodness_of_fit_ref 1.057
_refine_ls_hydrogen_treatment constr
_refine_ls_matrix_type full
_refine_ls_number_parameters 178
_refine_ls_number_reflns 5946
_refine_ls_number_restraints 0
_refine_ls_restrained_S_all 1.057
_refine_ls_R_factor_all 0.0362
_refine_ls_R_factor_gt 0.0306
_refine_ls_shift/su_max 0.002
_refine_ls_shift/su_mean 0.000
_refine_ls_structure_factor_coef Fsqd
_refine_ls_weighting_details 'w=1/[\s^2^(Fo^2^)+(0.0354P)^2^+3.4646P] where P=(Fo^2^+2Fc^2^)/3'
_refine_ls_weighting_scheme calc
_refine_ls_wR_factor_gt 0.0707
_refine_ls_wR_factor_ref 0.0734
_reflns_Friedel_coverage 0.000
_reflns_number_gt 5253
_reflns_number_total 5946
_reflns_threshold_expression 'I > 2\s(I)'
_cod_data_source_file c9nj02318f2.cif
_cod_data_source_block 1a
_cod_depositor_comments 'Adding full bibliography for 7058560--7058563.cif.'
_cod_database_code 7058561
_shelx_shelxl_version_number 2014/7
_shelx_space_group_comment
;
The symmetry employed for this shelxl refinement is uniquely defined
by the following loop, which should always be used as a source of
symmetry information in preference to the above space-group names.
They are only intended as comments.
;
_shelx_estimated_absorpt_t_min 0.195
_shelx_estimated_absorpt_t_max 0.498

loop_
_space_group_symop_operation_xyz
'x, y, z'
'-x, y+1/2, -z+1/2'
'-x, -y, -z'
'x, -y-1/2, z-1/2'

loop_
_atom_site_label
_atom_site_type_symbol
_atom_site_fract_x
_atom_site_fract_y
_atom_site_fract_z
_atom_site_U_iso_or_equiv
_atom_site_adp_type
_atom_site_occupancy
_atom_site_site_symmetry_order
_atom_site_calc_flag
_atom_site_refinement_flags_posn
_atom_site_refinement_flags_adp
_atom_site_refinement_flags_occupancy
_atom_site_disorder_assembly
_atom_site_disorder_group
Te1A Te 1.49331(2) 0.08616(2) 1.33811(3) 0.02365(7) Uani 1 1 d . . . . .
I2A I 1.48789(2) -0.06835(2) 1.26587(3) 0.03192(8) Uani 1 1 d . . . . .
I1A I 1.49474(3) 0.23524(2) 1.38806(4) 0.04482(10) Uani 1 1 d . . . . .
C2A C 1.3185(3) 0.0885(2) 1.2990(4) 0.0253(8) Uani 1 1 d . . . . .
C3A C 1.2623(4) 0.0866(3) 1.1690(5) 0.0411(12) Uani 1 1 d . . . . .
H3AA H 1.3010 0.0821 1.0918 0.049 Uiso 1 1 calc R U . . .
C5A C 1.0932(4) 0.0972(3) 1.2619(5) 0.0377(11) Uani 1 1 d . . . . .
H5AA H 1.0153 0.1015 1.2490 0.045 Uiso 1 1 calc R U . . .
C7A C 1.2626(4) 0.0919(3) 1.4110(5) 0.0426(12) Uani 1 1 d . . . . .
H7AA H 1.3017 0.0908 1.5011 0.051 Uiso 1 1 calc R U . . .
C1A C 1.5275(4) 0.1072(3) 1.1359(5) 0.0424(12) Uani 1 1 d . . . . .
H1AA H 1.4945 0.1528 1.1047 0.064 Uiso 1 1 calc R U . . .
H1AB H 1.4964 0.0693 1.0744 0.064 Uiso 1 1 calc R U . . .
H1AC H 1.6073 0.1093 1.1353 0.064 Uiso 1 1 calc R U . . .
C6A C 1.1490(4) 0.0969(3) 1.3920(5) 0.0446(13) Uani 1 1 d . . . . .
H6AA H 1.1098 0.1000 1.4691 0.054 Uiso 1 1 calc R U . . .
C4A C 1.1479(4) 0.0914(3) 1.1510(5) 0.0449(13) Uani 1 1 d . . . . .
H4AA H 1.1083 0.0907 1.0612 0.054 Uiso 1 1 calc R U . . .
Te1B Te 0.81653(2) 0.10310(2) 0.71631(3) 0.02476(7) Uani 1 1 d . . . . .
I1B I 0.82251(3) 0.10893(2) 1.01005(3) 0.04041(9) Uani 1 1 d . . . . .
I2B I 0.80470(3) 0.10349(2) 0.41286(3) 0.03588(8) Uani 1 1 d . . . . .
C1B C 0.7523(4) 0.2077(3) 0.7019(5) 0.0361(10) Uani 1 1 d . . . . .
H1BA H 0.7756 0.2332 0.7878 0.054 Uiso 1 1 calc R U . . .
H1BB H 0.6717 0.2057 0.6856 0.054 Uiso 1 1 calc R U . . .
H1BC H 0.7798 0.2326 0.6257 0.054 Uiso 1 1 calc R U . . .
C2B C 0.9856(4) 0.1294(3) 0.7363(5) 0.0323(10) Uani 1 1 d . . . . .
C3B C 1.0610(10) 0.0755(7) 0.7698(14) 0.031(3) Uiso 0.5 1 d . . P A 1
H3BA H 1.0337 0.0295 0.7867 0.037 Uiso 0.5 1 calc R U P A 1
C4B C 1.1716(14) 0.0844(9) 0.7801(17) 0.034(4) Uiso 0.5 1 d . . P A 1
H4BA H 1.2220 0.0470 0.8065 0.041 Uiso 0.5 1 calc R U P A 1
C5B C 1.2085(9) 0.1584(6) 0.7462(13) 0.035(2) Uiso 0.5 1 d . . P A 1
H5BA H 1.2848 0.1689 0.7526 0.042 Uiso 0.5 1 calc R U P A 1
C6B C 1.1332(10) 0.2099(7) 0.7066(14) 0.051(3) Uiso 0.5 1 d . . P A 1
H6BA H 1.1582 0.2561 0.6864 0.061 Uiso 0.5 1 calc R U P A 1
C7B C 1.0208(9) 0.1969(6) 0.6948(12) 0.041(2) Uiso 0.5 1 d . . P A 1
H7BA H 0.9690 0.2322 0.6599 0.049 Uiso 0.5 1 calc R U P A 1
C3' C 1.0594(10) 0.0741(7) 0.7373(13) 0.029(3) Uiso 0.5 1 d . . P A 2
H3'A H 1.0357 0.0263 0.7232 0.035 Uiso 0.5 1 calc R U P A 2
C4' C 1.1733(14) 0.0926(9) 0.7607(17) 0.035(4) Uiso 0.5 1 d . . P A 2
H4'A H 1.2246 0.0557 0.7512 0.042 Uiso 0.5 1 calc R U P A 2
C5' C 1.2106(9) 0.1510(6) 0.7917(12) 0.035(2) Uiso 0.5 1 d . . P A 2
H5'A H 1.2877 0.1578 0.8143 0.042 Uiso 0.5 1 calc R U P A 2
C6' C 1.1384(11) 0.2075(8) 0.7934(14) 0.056(3) Uiso 0.5 1 d . . P A 2
H6'A H 1.1665 0.2544 0.8074 0.067 Uiso 0.5 1 calc R U P A 2
C7' C 1.0250(10) 0.1965(7) 0.7748(13) 0.048(3) Uiso 0.5 1 d . . P A 2
H7'A H 0.9758 0.2342 0.7882 0.058 Uiso 0.5 1 calc R U P A 2

loop_
_atom_site_aniso_label
_atom_site_aniso_U_11
_atom_site_aniso_U_22
_atom_site_aniso_U_33
_atom_site_aniso_U_23
_atom_site_aniso_U_13
_atom_site_aniso_U_12
Te1A 0.02237(13) 0.02621(14) 0.02238(12) 0.00081(10) 0.00301(9) 0.00040(10)
I2A 0.03151(15) 0.02805(15) 0.03554(15) -0.00354(11) 0.00195(11) 0.00233(11)
I1A 0.04078(18) 0.02744(17) 0.0650(2) -0.00692(15) 0.00218(15) 0.00097(13)
C2A 0.0221(19) 0.028(2) 0.0249(19) 0.0023(16) 0.0005(15) 0.0002(16)
C3A 0.031(2) 0.065(4) 0.026(2) -0.001(2) 0.0025(18) -0.001(2)
C5A 0.028(2) 0.043(3) 0.041(3) 0.002(2) -0.0013(19) -0.002(2)
C7A 0.029(2) 0.072(4) 0.026(2) 0.001(2) 0.0012(18) 0.002(2)
C1A 0.041(3) 0.057(3) 0.031(2) 0.011(2) 0.013(2) -0.001(2)
C6A 0.031(3) 0.070(4) 0.033(2) -0.004(2) 0.007(2) 0.000(2)
C4A 0.031(2) 0.067(4) 0.034(3) -0.004(2) -0.006(2) 0.002(2)
Te1B 0.02217(13) 0.02486(14) 0.02715(14) -0.00136(10) 0.00281(10) -0.00038(10)
I1B 0.03778(17) 0.0557(2) 0.02680(15) -0.00352(13) 0.00070(12) 0.00152(14)
I2B 0.03520(16) 0.04476(19) 0.02846(15) -0.00030(12) 0.00706(12) 0.00336(13)
C1B 0.037(3) 0.027(2) 0.045(3) 0.000(2) 0.007(2) 0.0072(19)
C2B 0.026(2) 0.028(2) 0.043(3) -0.0050(19) 0.0048(18) -0.0020(17)

loop_
_atom_type_symbol
_atom_type_description
_atom_type_scat_dispersion_real
_atom_type_scat_dispersion_imag
_atom_type_scat_source
C C 0.0033 0.0016 'International Tables Vol C Tables 4.2.6.8 and 6.1.1.4'
H H 0.0000 0.0000 'International Tables Vol C Tables 4.2.6.8 and 6.1.1.4'
Te Te -0.5308 1.6751 'International Tables Vol C Tables 4.2.6.8 and 6.1.1.4'
I I -0.4742 1.8119 'International Tables Vol C Tables 4.2.6.8 and 6.1.1.4'

loop_
_geom_angle_atom_site_label_1
_geom_angle_atom_site_label_2
_geom_angle_atom_site_label_3
_geom_angle
C1A Te1A C2A 98.33(19)
C1A Te1A I1A 88.85(17)
C2A Te1A I1A 89.63(12)
C1A Te1A I2A 87.72(17)
C2A Te1A I2A 89.27(12)
I1A Te1A I2A 176.208(14)
C3A C2A C7A 120.4(4)
C3A C2A Te1A 122.6(3)
C7A C2A Te1A 117.0(3)
C2A C3A C4A 119.4(5)
C2A C3A H3AA 120.3
C4A C3A H3AA 120.3
C4A C5A C6A 120.7(5)
C4A C5A H5AA 119.6
C6A C5A H5AA 119.6
C2A C7A C6A 119.7(4)
C2A C7A H7AA 120.2
C6A C7A H7AA 120.2
Te1A C1A H1AA 109.5
Te1A C1A H1AB 109.5
H1AA C1A H1AB 109.5
Te1A C1A H1AC 109.5
H1AA C1A H1AC 109.5
H1AB C1A H1AC 109.5
C5A C6A C7A 119.8(5)
C5A C6A H6AA 120.1
C7A C6A H6AA 120.1
C5A C4A C3A 120.0(5)
C5A C4A H4AA 120.0
C3A C4A H4AA 120.0
C2B Te1B C1B 98.06(19)
C2B Te1B I1B 90.12(13)
C1B Te1B I1B 89.54(14)
C2B Te1B I2B 90.62(13)
C1B Te1B I2B 87.80(14)
I1B Te1B I2B 177.318(14)
Te1B C1B H1BA 109.5
Te1B C1B H1BB 109.5
H1BA C1B H1BB 109.5
Te1B C1B H1BC 109.5
H1BA C1B H1BC 109.5
H1BB C1B H1BC 109.5
C3' C2B C7' 118.7(8)
C3B C2B C7B 120.4(8)
C3' C2B Te1B 117.3(6)
C3B C2B Te1B 117.9(6)
C7' C2B Te1B 122.7(6)
C7B C2B Te1B 120.9(5)
C4B C3B C2B 123.9(12)
C4B C3B H3BA 118.0
C2B C3B H3BA 118.0
C3B C4B C5B 114.9(14)
C3B C4B H4BA 122.5
C5B C4B H4BA 122.5
C6B C5B C4B 120.5(12)
C6B C5B H5BA 119.8
C4B C5B H5BA 119.8
C5B C6B C7B 121.8(12)
C5B C6B H6BA 119.1
C7B C6B H6BA 119.1
C6B C7B C2B 118.0(10)
C6B C7B H7BA 121.0
C2B C7B H7BA 121.0
C2B C3' C4' 116.4(12)
C2B C3' H3'A 121.8
C4' C3' H3'A 121.8
C5' C4' C3' 126.2(15)
C5' C4' H4'A 116.9
C3' C4' H4'A 116.9
C4' C5' C6' 118.5(13)
C4' C5' H5'A 120.8
C6' C5' H5'A 120.8
C5' C6' C7' 120.9(12)
C5' C6' H6'A 119.6
C7' C6' H6'A 119.6
C2B C7' C6' 118.5(11)
C2B C7' H7'A 120.8
C6' C7' H7'A 120.8

loop_
_geom_bond_atom_site_label_1
_geom_bond_atom_site_label_2
_geom_bond_distance
Te1A C1A 2.120(5)
Te1A C2A 2.127(4)
Te1A I1A 2.8457(5)
Te1A I2A 2.9896(4)
C2A C3A 1.370(6)
C2A C7A 1.372(6)
C3A C4A 1.393(7)
C3A H3AA 0.9500
C5A C4A 1.356(8)
C5A C6A 1.368(7)
C5A H5AA 0.9500
C7A C6A 1.384(7)
C7A H7AA 0.9500
C1A H1AA 0.9800
C1A H1AB 0.9800
C1A H1AC 0.9800
C6A H6AA 0.9500
C4A H4AA 0.9500
Te1B C2B 2.114(4)
Te1B C1B 2.116(5)
Te1B I1B 2.8794(4)
Te1B I2B 2.9661(4)
C1B H1BA 0.9800
C1B H1BB 0.9800
C1B H1BC 0.9800
C2B C3' 1.377(13)
C2B C3B 1.382(13)
C2B C7' 1.387(13)
C2B C7B 1.418(12)
C3B C4B 1.36(2)
C3B H3BA 0.9500
C4B C5B 1.51(2)
C4B H4BA 0.9500
C5B C6B 1.359(16)
C5B H5BA 0.9500
C6B C7B 1.390(16)
C6B H6BA 0.9500
C7B H7BA 0.9500
C3' C4' 1.43(2)
C3' H3'A 0.9500
C4' C5' 1.21(2)
C4' H4'A 0.9500
C5' C6' 1.385(17)
C5' H5'A 0.9500
C6' C7' 1.393(17)
C6' H6'A 0.9500
C7' H7'A 0.9500
